data_2240856
loop_
_publ_author_name
'Kang, Gihaeng'
'Kim, Jineun'
'Park, Hyunjin'
'Kim, Tae Ho'

_publ_section_title
;
 Crystal structure of oxadiargyl
;
_journal_coeditor_code SJ5464
_journal_issue 7
_journal_name_full 'Acta Crystallographica Section E'
_journal_page_first o494
_journal_paper_doi 10.1107/S2056989015011524
_journal_volume 71
_journal_year 2015
_chemical_formula_iupac 'C15 H14 Cl2 N2 O3'
_chemical_formula_moiety 'C15 H14 Cl2 N2 O3'
_chemical_formula_sum 'C15 H14 Cl2 N2 O3'
_chemical_formula_weight 341.18
_chemical_name_systematic 5-<i>tert</i>-Butyl-3-[2,4-dichloro-5-(prop-2-ynyloxy)phenyl]-1,3,4-oxadiazol-2(3<i>H</i>)-one
_space_group_crystal_system monoclinic
_space_group_IT_number 14
_space_group_name_Hall '-P 2ybc'
_space_group_name_H-M_alt 'P 1 21/c 1'
_symmetry_space_group_name_Hall '-P 2ybc'
_symmetry_space_group_name_H-M 'P 1 21/c 1'
_atom_sites_solution_hydrogens geom
_audit_creation_method SHELXL-2013
_cell_angle_alpha 90
_cell_angle_beta 107.5590(10)
_cell_angle_gamma 90
_cell_formula_units_Z 4
_cell_length_a 12.9132(6)
_cell_length_b 15.3893(7)
_cell_length_c 8.4792(4)
_cell_measurement_reflns_used 5206
_cell_measurement_temperature 173(2)
_cell_measurement_theta_max 27.43
_cell_measurement_theta_min 2.65
_cell_volume 1606.52(13)
_computing_cell_refinement
;
SAINT (Bruker 2009)
;
_computing_data_collection
;
APEX2 (Bruker 2009)
;
_computing_data_reduction
;
SAINT (Bruker 2009)
;
_computing_molecular_graphics
;
DIAMOND (Brandenburg, 2010)
;
_computing_publication_material
;
SHELXTL  (Sheldrick 2008)
;
_computing_structure_refinement
;
SHELXL2013 (Sheldrick, 2015)
;
_computing_structure_solution
;
SHELXS97 (Sheldrick 2008)
;
_diffrn_ambient_temperature 173(2)
_diffrn_measured_fraction_theta_full 0.999
_diffrn_measured_fraction_theta_max 0.996
_diffrn_measurement_device_type 'Bruker APEXII CCD'
_diffrn_measurement_method '\f and \w scans'
_diffrn_radiation_type MoK\a
_diffrn_radiation_wavelength 0.71073
_diffrn_reflns_av_R_equivalents 0.0298
_diffrn_reflns_limit_h_max 15
_diffrn_reflns_limit_h_min -16
_diffrn_reflns_limit_k_max 19
_diffrn_reflns_limit_k_min -20
_diffrn_reflns_limit_l_max 11
_diffrn_reflns_limit_l_min -8
_diffrn_reflns_number 14639
_diffrn_reflns_theta_full 25.242
_diffrn_reflns_theta_max 27.512
_diffrn_reflns_theta_min 2.118
_exptl_absorpt_coefficient_mu 0.417
_exptl_absorpt_correction_T_max 0.984
_exptl_absorpt_correction_T_min 0.878
_exptl_absorpt_correction_type multi-scan
_exptl_absorpt_process_details
;
(SADABS; Bruker, 2009)
;
_exptl_crystal_colour colourless
_exptl_crystal_density_diffrn 1.411
_exptl_crystal_description block
_exptl_crystal_F_000 704
_exptl_crystal_size_max 0.320
_exptl_crystal_size_mid 0.140
_exptl_crystal_size_min 0.040
_refine_diff_density_max 0.370
_refine_diff_density_min -0.503
_refine_ls_extinction_method none
_refine_ls_goodness_of_fit_ref 1.026
_refine_ls_hydrogen_treatment constr
_refine_ls_matrix_type full
_refine_ls_number_parameters 202
_refine_ls_number_reflns 3673
_refine_ls_number_restraints 0
_refine_ls_restrained_S_all 1.026
_refine_ls_R_factor_all 0.0448
_refine_ls_R_factor_gt 0.0360
_refine_ls_shift/su_max 0.001
_refine_ls_shift/su_mean 0.000
_refine_ls_structure_factor_coef Fsqd
_refine_ls_weighting_details 'w=1/[\s^2^(Fo^2^)+(0.0373P)^2^+0.7866P] where P=(Fo^2^+2Fc^2^)/3'
_refine_ls_weighting_scheme calc
_refine_ls_wR_factor_gt 0.0855
_refine_ls_wR_factor_ref 0.0907
_reflns_number_gt 3126
_reflns_number_total 3673
_reflns_threshold_expression I>2\s(I)
_cod_data_source_file sj5464sup1.cif
_cod_data_source_block I
_cod_database_code 2240856
_shelx_space_group_comment
;
The symmetry employed for this shelxl refinement is uniquely defined
by the following loop, which should always be used as a source of
symmetry information in preference to the above space-group names.
They are only intended as comments.
;
_shelx_estimated_absorpt_t_min 0.878
_shelx_estimated_absorpt_t_max 0.984
_shelxl_version_number 2.013

loop_
_space_group_symop_operation_xyz
'x, y, z'
'-x, y+1/2, -z+1/2'
'-x, -y, -z'
'x, -y-1/2, z-1/2'

loop_
_atom_site_type_symbol
_atom_site_label
_atom_site_fract_x
_atom_site_fract_y
_atom_site_fract_z
_atom_site_U_iso_or_equiv
_atom_site_adp_type
_atom_site_calc_flag
_atom_site_occupancy
Cl Cl1 0.51241(4) 0.84758(3) 0.07299(7) 0.04172(14) Uani d 1
Cl Cl2 0.42630(4) 1.13566(3) 0.36463(6) 0.03708(13) Uani d 1
O O1 0.34909(9) 0.76748(7) 0.18615(15) 0.0285(3) Uani d 1
O O2 0.15195(11) 1.12537(8) 0.23434(14) 0.0353(3) Uani d 1
O O3 0.13661(9) 1.11525(7) 0.49542(13) 0.0263(3) Uani d 1
N N1 0.24959(11) 1.02745(8) 0.43361(16) 0.0234(3) Uani d 1
N N2 0.25036(11) 1.00602(8) 0.59469(15) 0.0231(3) Uani d 1
C C1 0.07451(17) 0.77324(15) 0.0073(3) 0.0496(5) Uani d 1
H H1 0.0087 0.7937 -0.0683 0.060 Uiso calc 1
C C2 0.15618(15) 0.74788(11) 0.1011(2) 0.0357(4) Uani d 1
C C3 0.26062(15) 0.71962(10) 0.2137(2) 0.0317(4) Uani d 1
H H3A 0.2606 0.7281 0.3295 0.038 Uiso calc 1
H H3B 0.2707 0.6569 0.1971 0.038 Uiso calc 1
C C4 0.35972(12) 0.85268(9) 0.23138(19) 0.0215(3) Uani d 1
C C5 0.44020(13) 0.89889(10) 0.1882(2) 0.0249(3) Uani d 1
C C6 0.46160(13) 0.98461(10) 0.2306(2) 0.0264(3) Uani d 1
H H6 0.5184 1.0142 0.2031 0.032 Uiso calc 1
C C7 0.39940(13) 1.02756(10) 0.3143(2) 0.0249(3) Uani d 1
C C8 0.31715(12) 0.98351(10) 0.35432(18) 0.0218(3) Uani d 1
C C9 0.29737(12) 0.89626(10) 0.31370(18) 0.0217(3) Uani d 1
H H9 0.2411 0.8665 0.3423 0.026 Uiso calc 1
C C10 0.17873(14) 1.09254(10) 0.3692(2) 0.0259(3) Uani d 1
C C11 0.18252(13) 1.05977(10) 0.62444(19) 0.0226(3) Uani d 1
C C12 0.14869(13) 1.06873(10) 0.7774(2) 0.0262(3) Uani d 1
C C13 0.18132(16) 1.15945(12) 0.8505(2) 0.0381(4) Uani d 1
H H13A 0.2602 1.1664 0.8776 0.057 Uiso calc 1
H H13B 0.1597 1.1663 0.9511 0.057 Uiso calc 1
H H13C 0.1449 1.2036 0.7695 0.057 Uiso calc 1
C C14 0.2053(2) 0.99878(14) 0.8999(2) 0.0506(6) Uani d 1
H H14A 0.1804 0.9414 0.8539 0.076 Uiso calc 1
H H14B 0.1880 1.0067 1.0039 0.076 Uiso calc 1
H H14C 0.2840 1.0032 0.9209 0.076 Uiso calc 1
C C15 0.02549(16) 1.05801(14) 0.7315(3) 0.0433(5) Uani d 1
H H15A -0.0100 1.1030 0.6516 0.065 Uiso calc 1
H H15B 0.0025 1.0636 0.8311 0.065 Uiso calc 1
H H15C 0.0049 1.0005 0.6822 0.065 Uiso calc 1

loop_
_atom_site_aniso_label
_atom_site_aniso_U_11
_atom_site_aniso_U_22
_atom_site_aniso_U_33
_atom_site_aniso_U_12
_atom_site_aniso_U_13
_atom_site_aniso_U_23
Cl1 0.0476(3) 0.0308(2) 0.0615(3) 0.00758(19) 0.0387(2) 0.0042(2)
Cl2 0.0460(3) 0.0210(2) 0.0434(3) -0.00999(18) 0.0122(2) -0.00547(17)
O1 0.0335(6) 0.0178(5) 0.0382(7) 0.0008(5) 0.0168(5) -0.0026(5)
O2 0.0489(8) 0.0344(7) 0.0234(6) 0.0135(6) 0.0120(5) 0.0092(5)
O3 0.0342(6) 0.0235(6) 0.0217(6) 0.0083(5) 0.0090(5) 0.0022(4)
N1 0.0316(7) 0.0208(6) 0.0188(6) 0.0047(5) 0.0090(5) 0.0025(5)
N2 0.0299(7) 0.0211(6) 0.0181(6) 0.0018(5) 0.0071(5) 0.0007(5)
C1 0.0382(11) 0.0554(13) 0.0528(13) -0.0060(10) 0.0100(10) -0.0193(11)
C2 0.0393(10) 0.0300(9) 0.0424(11) -0.0101(8) 0.0195(9) -0.0130(8)
C3 0.0430(10) 0.0182(7) 0.0392(10) -0.0064(7) 0.0206(8) -0.0025(7)
C4 0.0243(8) 0.0176(7) 0.0218(8) 0.0016(6) 0.0057(6) 0.0016(6)
C5 0.0241(8) 0.0255(8) 0.0268(8) 0.0058(6) 0.0102(6) 0.0044(6)
C6 0.0235(8) 0.0258(8) 0.0307(9) -0.0018(6) 0.0093(6) 0.0050(7)
C7 0.0284(8) 0.0184(7) 0.0253(8) -0.0036(6) 0.0042(6) -0.0004(6)
C8 0.0249(8) 0.0216(7) 0.0185(7) 0.0024(6) 0.0059(6) 0.0001(6)
C9 0.0227(7) 0.0204(7) 0.0226(8) -0.0010(6) 0.0079(6) 0.0018(6)
C10 0.0327(9) 0.0220(7) 0.0232(8) 0.0018(7) 0.0088(7) -0.0007(6)
C11 0.0277(8) 0.0193(7) 0.0189(7) 0.0008(6) 0.0043(6) 0.0008(6)
C12 0.0313(8) 0.0263(8) 0.0228(8) 0.0048(7) 0.0106(7) 0.0001(6)
C13 0.0452(11) 0.0388(10) 0.0341(10) -0.0050(8) 0.0178(8) -0.0130(8)
C14 0.0790(16) 0.0499(12) 0.0287(10) 0.0289(11) 0.0250(10) 0.0130(9)
C15 0.0384(10) 0.0552(12) 0.0413(11) -0.0089(9) 0.0196(9) -0.0069(9)

loop_
_atom_type_symbol
_atom_type_description
_atom_type_scat_dispersion_real
_atom_type_scat_dispersion_imag
_atom_type_scat_source
C C 0.0033 0.0016 'International Tables Vol C Tables 4.2.6.8 and 6.1.1.4'
H H 0.0000 0.0000 'International Tables Vol C Tables 4.2.6.8 and 6.1.1.4'
N N 0.0061 0.0033 'International Tables Vol C Tables 4.2.6.8 and 6.1.1.4'
O O 0.0106 0.0060 'International Tables Vol C Tables 4.2.6.8 and 6.1.1.4'
Cl Cl 0.1484 0.1585 'International Tables Vol C Tables 4.2.6.8 and 6.1.1.4'

loop_
_geom_angle_atom_site_label_1
_geom_angle_atom_site_label_2
_geom_angle_atom_site_label_3
_geom_angle
C4 O1 C3 117.74(12)
C11 O3 C10 106.45(12)
C10 N1 N2 111.83(12)
C10 N1 C8 126.62(13)
N2 N1 C8 121.56(12)
C11 N2 N1 103.60(12)
C2 C1 H1 180.0
C1 C2 C3 177.0(2)
O1 C3 C2 111.27(14)
O1 C3 H3A 109.4
C2 C3 H3A 109.4
O1 C3 H3B 109.4
C2 C3 H3B 109.4
H3A C3 H3B 108.0
O1 C4 C9 125.65(14)
O1 C4 C5 115.88(14)
C9 C4 C5 118.47(14)
C6 C5 C4 121.82(15)
C6 C5 Cl1 119.08(12)
C4 C5 Cl1 119.08(12)
C5 C6 C7 119.30(15)
C5 C6 H6 120.4
C7 C6 H6 120.4
C8 C7 C6 119.77(14)
C8 C7 Cl2 121.50(12)
C6 C7 Cl2 118.73(12)
C7 C8 C9 120.57(14)
C7 C8 N1 120.52(14)
C9 C8 N1 118.89(14)
C4 C9 C8 120.03(14)
C4 C9 H9 120.0
C8 C9 H9 120.0
O2 C10 N1 131.27(15)
O2 C10 O3 124.23(15)
N1 C10 O3 104.49(13)
N2 C11 O3 113.59(13)
N2 C11 C12 128.70(14)
O3 C11 C12 117.71(13)
C11 C12 C14 108.73(13)
C11 C12 C15 108.86(14)
C14 C12 C15 110.28(16)
C11 C12 C13 108.54(14)
C14 C12 C13 110.56(16)
C15 C12 C13 109.82(15)
C12 C13 H13A 109.5
C12 C13 H13B 109.5
H13A C13 H13B 109.5
C12 C13 H13C 109.5
H13A C13 H13C 109.5
H13B C13 H13C 109.5
C12 C14 H14A 109.5
C12 C14 H14B 109.5
H14A C14 H14B 109.5
C12 C14 H14C 109.5
H14A C14 H14C 109.5
H14B C14 H14C 109.5
C12 C15 H15A 109.5
C12 C15 H15B 109.5
H15A C15 H15B 109.5
C12 C15 H15C 109.5
H15A C15 H15C 109.5
H15B C15 H15C 109.5

loop_
_geom_bond_atom_site_label_1
_geom_bond_atom_site_label_2
_geom_bond_distance
Cl1 C5 1.7310(16)
Cl2 C7 1.7266(16)
O1 C4 1.3613(18)
O1 C3 1.4365(19)
O2 C10 1.2017(19)
O3 C11 1.3733(18)
O3 C10 1.3836(19)
N1 C10 1.355(2)
N1 N2 1.4022(17)
N1 C8 1.4228(19)
N2 C11 1.284(2)
C1 C2 1.179(3)
C1 H1 0.9500
C2 C3 1.464(3)
C3 H3A 0.9900
C3 H3B 0.9900
C4 C9 1.387(2)
C4 C5 1.396(2)
C5 C6 1.373(2)
C6 C7 1.389(2)
C6 H6 0.9500
C7 C8 1.386(2)
C8 C9 1.391(2)
C9 H9 0.9500
C11 C12 1.495(2)
C12 C14 1.521(2)
C12 C15 1.528(2)
C12 C13 1.534(2)
C13 H13A 0.9800
C13 H13B 0.9800
C13 H13C 0.9800
C14 H14A 0.9800
C14 H14B 0.9800
C14 H14C 0.9800
C15 H15A 0.9800
C15 H15B 0.9800
C15 H15C 0.9800

loop_
_geom_hbond_atom_site_label_D
_geom_hbond_atom_site_label_H
_geom_hbond_atom_site_label_A
_geom_hbond_site_symmetry_A
_geom_hbond_distance_DH
_geom_hbond_distance_HA
_geom_hbond_distance_DA
_geom_hbond_angle_DHA
C1 H1 O2 3_575 0.95 2.47 3.401(3) 168
C13 H13B O2 1_556 0.98 2.51 3.429(2) 155
C3 H3B N2 4_575 0.99 2.64 3.607(2) 166
C13 H13A Cl1 3_676 0.98 2.85 3.811(2) 168
C14 H14b Cg2 1_556 0.98 2.99 3.396(2) 106
C15 H15c Cg1 3_577 0.98 2.80 3.497(2) 129

loop_
_geom_torsion_atom_site_label_1
_geom_torsion_atom_site_label_2
_geom_torsion_atom_site_label_3
_geom_torsion_atom_site_label_4
_geom_torsion
C10 N1 N2 C11 -1.55(17)
C8 N1 N2 C11 178.49(14)
C4 O1 C3 C2 70.42(18)
C3 O1 C4 C9 5.2(2)
C3 O1 C4 C5 -174.11(14)
O1 C4 C5 C6 -178.05(14)
C9 C4 C5 C6 2.6(2)
O1 C4 C5 Cl1 3.8(2)
C9 C4 C5 Cl1 -175.58(12)
C4 C5 C6 C7 -2.1(2)
Cl1 C5 C6 C7 176.10(12)
C5 C6 C7 C8 0.3(2)
C5 C6 C7 Cl2 -179.26(12)
C6 C7 C8 C9 1.0(2)
Cl2 C7 C8 C9 -179.51(12)
C6 C7 C8 N1 -177.28(14)
Cl2 C7 C8 N1 2.2(2)
C10 N1 C8 C7 65.3(2)
N2 N1 C8 C7 -114.74(16)
C10 N1 C8 C9 -112.99(18)
N2 N1 C8 C9 66.97(19)
O1 C4 C9 C8 179.41(15)
C5 C4 C9 C8 -1.3(2)
C7 C8 C9 C4 -0.4(2)
N1 C8 C9 C4 177.85(14)
N2 N1 C10 O2 -176.02(18)
C8 N1 C10 O2 3.9(3)
N2 N1 C10 O3 2.34(17)
C8 N1 C10 O3 -177.70(14)
C11 O3 C10 O2 176.34(16)
C11 O3 C10 N1 -2.17(16)
N1 N2 C11 O3 0.07(17)
N1 N2 C11 C12 179.98(15)
C10 O3 C11 N2 1.36(18)
C10 O3 C11 C12 -178.56(14)
N2 C11 C12 C14 -2.4(2)
O3 C11 C12 C14 177.51(15)
N2 C11 C12 C15 -122.58(19)
O3 C11 C12 C15 57.33(19)
N2 C11 C12 C13 117.92(18)
O3 C11 C12 C13 -62.17(19)

_cod_database_fobs_code 2240856
